data_7054898
loop_
_publ_author_name
'Rausch, Janek'
'Apostolidis, Christos'
'Walter, Olaf'
'Lorenz, Volker'
'Hrib, Cristian G.'
'Hilfert, Liane'
'K\"uhling, Marcel'
'Busse, Sabine'
'Edelmann, Frank T.'

_publ_section_title
;
 One ligand fits all: lanthanide and actinide sandwich complexes
 comprising the 1,4-bis(trimethylsilyl)cyclooctatetraenyl
 (=COT&#x2032;&#x2032;) ligand
;
_journal_issue 10
_journal_name_full 'New J. Chem.'
_journal_page_first 7656
_journal_paper_doi 10.1039/C5NJ00991J
_journal_volume 39
_journal_year 2015
_chemical_formula_moiety 'C28 H48 Si4 Th'
_chemical_formula_sum 'C28 H48 Si4 Th'
_chemical_formula_weight 729.06
_chemical_name_systematic
;
 ?
;
_space_group_crystal_system orthorhombic
_space_group_IT_number 61
_space_group_name_Hall '-P 2ac 2ab'
_space_group_name_H-M_alt 'P b c a'
_symmetry_space_group_name_Hall '-P 2ac 2ab'
_symmetry_space_group_name_H-M 'P b c a'
_atom_sites_solution_hydrogens geom
_audit_creation_method SHELXL-2013
_audit_update_record
;
2015-02-16 deposited with the CCDC.
2015-06-03 downloaded from the CCDC.
;
_cell_angle_alpha 90
_cell_angle_beta 90
_cell_angle_gamma 90
_cell_formula_units_Z 8
_cell_length_a 12.7123(10)
_cell_length_b 20.3964(15)
_cell_length_c 24.7167(19)
_cell_measurement_reflns_used 9934
_cell_measurement_temperature 100(2)
_cell_measurement_theta_max 27.59
_cell_measurement_theta_min 2.298
_cell_volume 6408.7(8)
_computing_cell_refinement 'APEX II (Bruker, 2007)'
_computing_data_collection 'APEX II (Bruker, 2007)'
_computing_data_reduction 'SAINT (Bruker, 2007)'
_computing_molecular_graphics 'XPMA (Zsolnai, 1996), ORTEP (Farrugia, 1997)'
_computing_publication_material 'publCIF (Westrip, 2010)'
_computing_structure_refinement 'SHELXL-97 (Sheldrick, 2008)'
_computing_structure_solution 'SHELXS-97 (Sheldrick, 2008)'
_diffrn_ambient_temperature 100(2)
_diffrn_detector_area_resol_mean 66
_diffrn_measured_fraction_theta_full 1.000
_diffrn_measured_fraction_theta_max 0.973
_diffrn_measurement_device_type 'Bruker Apex II Quazar'
_diffrn_measurement_method 'combined omega- and phi-scan'
_diffrn_radiation_source 'Microfocus Source'
_diffrn_radiation_type MoK\a
_diffrn_radiation_wavelength 0.71073
_diffrn_reflns_av_R_equivalents 0.0610
_diffrn_reflns_av_unetI/netI 0.0307
_diffrn_reflns_laue_measured_fraction_full 1.000
_diffrn_reflns_laue_measured_fraction_max 0.973
_diffrn_reflns_limit_h_max 16
_diffrn_reflns_limit_h_min -16
_diffrn_reflns_limit_k_max 27
_diffrn_reflns_limit_k_min -27
_diffrn_reflns_limit_l_max 32
_diffrn_reflns_limit_l_min -32
_diffrn_reflns_number 110554
_diffrn_reflns_point_group_measured_fraction_full 1.000
_diffrn_reflns_point_group_measured_fraction_max 0.973
_diffrn_reflns_theta_full 25.000
_diffrn_reflns_theta_max 28.518
_diffrn_reflns_theta_min 1.648
_exptl_absorpt_coefficient_mu 4.817
_exptl_absorpt_correction_T_max 0.8124
_exptl_absorpt_correction_T_min 0.5418
_exptl_absorpt_correction_type multi-scan
_exptl_absorpt_process_details (sadabs)
_exptl_crystal_colour yellow
_exptl_crystal_density_diffrn 1.511
_exptl_crystal_density_method 'not measured'
_exptl_crystal_description quader
_exptl_crystal_F_000 2896
_exptl_crystal_size_max 0.145
_exptl_crystal_size_mid 0.054
_exptl_crystal_size_min 0.045
_refine_diff_density_max 7.418
_refine_diff_density_min -2.804
_refine_diff_density_rms 0.166
_refine_ls_extinction_method none
_refine_ls_goodness_of_fit_ref 1.022
_refine_ls_hydrogen_treatment refU
_refine_ls_matrix_type full
_refine_ls_number_parameters 314
_refine_ls_number_reflns 7906
_refine_ls_number_restraints 0
_refine_ls_restrained_S_all 1.022
_refine_ls_R_factor_all 0.0605
_refine_ls_R_factor_gt 0.0372
_refine_ls_shift/su_max 0.003
_refine_ls_shift/su_mean 0.000
_refine_ls_structure_factor_coef Fsqd
_refine_ls_weighting_details
;
 w=1/[\s^2^(Fo^2^)+(0.0233P)^2^+61.0757P]
 where P=(Fo^2^+2Fc^2^)/3
;
_refine_ls_weighting_scheme calc
_refine_ls_wR_factor_gt 0.0740
_refine_ls_wR_factor_ref 0.0835
_reflns_Friedel_coverage 0.000
_reflns_number_gt 6004
_reflns_number_total 7906
_reflns_threshold_expression 'I > 2\s(I)'
_cod_data_source_file c5nj00991j1.cif
_cod_data_source_block cait274
_cod_depositor_comments 'Adding full bibliography for 7054898--7054908.cif.'
_cod_database_code 7054898
_shelx_space_group_comment
;
The symmetry employed for this shelxl refinement is uniquely defined
by the following loop, which should always be used as a source of
symmetry information in preference to the above space-group names.
They are only intended as comments.
;
_shelxl_version_number 2013-2

loop_
_space_group_symop_operation_xyz
'x, y, z'
'x+1/2, -y+1/2, -z'
'-x, y+1/2, -z+1/2'
'-x+1/2, -y, z+1/2'
'-x, -y, -z'
'-x-1/2, y-1/2, z'
'x, -y-1/2, z-1/2'
'x-1/2, y, -z-1/2'

loop_
_atom_site_label
_atom_site_type_symbol
_atom_site_fract_x
_atom_site_fract_y
_atom_site_fract_z
_atom_site_U_iso_or_equiv
_atom_site_adp_type
_atom_site_occupancy
_atom_site_site_symmetry_order
_atom_site_calc_flag
_atom_site_refinement_flags_posn
_atom_site_refinement_flags_adp
Th1 Th 0.16491(2) 0.14556(2) 0.65155(2) 0.01403(5) Uani 1 1 d . .
Si1 Si 0.43383(12) 0.02791(8) 0.62195(6) 0.0210(3) Uani 1 1 d . .
Si2 Si 0.21190(11) 0.29481(7) 0.76243(6) 0.0203(3) Uani 1 1 d . .
Si3 Si 0.29423(13) 0.23402(8) 0.51117(7) 0.0285(4) Uani 1 1 d . .
Si4 Si -0.07369(11) 0.00950(7) 0.61258(6) 0.0193(3) Uani 1 1 d . .
C1 C 0.3445(4) 0.0749(2) 0.6694(2) 0.0186(10) Uani 1 1 d . .
C2 C 0.3713(4) 0.1415(3) 0.6809(2) 0.0194(10) Uani 1 1 d . .
H2 H 0.4365 0.1534 0.6649 0.025(7) Uiso 1 1 calc R U
C3 C 0.3260(4) 0.1949(3) 0.7101(2) 0.0192(10) Uani 1 1 d . .
H3 H 0.3681 0.2332 0.7071 0.025(7) Uiso 1 1 calc R U
C4 C 0.2361(4) 0.2066(2) 0.74220(19) 0.0162(10) Uani 1 1 d . .
C5 C 0.1568(4) 0.1625(2) 0.7609(2) 0.0205(11) Uani 1 1 d . .
H5 H 0.1088 0.1835 0.7847 0.025(7) Uiso 1 1 calc R U
C6 C 0.1310(4) 0.0956(2) 0.7532(2) 0.0204(11) Uani 1 1 d . .
H6 H 0.0704 0.0829 0.7731 0.025(7) Uiso 1 1 calc R U
C7 C 0.1739(4) 0.0433(2) 0.7230(2) 0.0210(11) Uani 1 1 d . .
H7 H 0.1348 0.0039 0.7269 0.025(7) Uiso 1 1 calc R U
C8 C 0.2613(4) 0.0359(3) 0.6883(2) 0.0184(10) Uani 1 1 d . .
H8 H 0.2647 -0.0071 0.6737 0.025(7) Uiso 1 1 calc R U
C9 C 0.3557(5) -0.0112(3) 0.5669(2) 0.0345(15) Uani 1 1 d . .
H9A H 0.4031 -0.0347 0.5423 0.048(5) Uiso 1 1 calc R U
H9B H 0.3176 0.0227 0.5467 0.048(5) Uiso 1 1 calc R U
H9C H 0.3053 -0.0421 0.5827 0.048(5) Uiso 1 1 calc R U
C10 C 0.5014(5) -0.0398(3) 0.6595(2) 0.0279(12) Uani 1 1 d . .
H10A H 0.4489 -0.0662 0.6787 0.048(5) Uiso 1 1 calc R U
H10B H 0.5509 -0.0210 0.6857 0.048(5) Uiso 1 1 calc R U
H10C H 0.5397 -0.0676 0.6339 0.048(5) Uiso 1 1 calc R U
C11 C 0.5353(5) 0.0829(3) 0.5919(3) 0.0317(14) Uani 1 1 d . .
H11A H 0.5751 0.0588 0.5644 0.048(5) Uiso 1 1 calc R U
H11B H 0.5833 0.0979 0.6204 0.048(5) Uiso 1 1 calc R U
H11C H 0.5008 0.1208 0.5752 0.048(5) Uiso 1 1 calc R U
C12 C 0.2773(6) 0.3179(3) 0.8275(3) 0.0390(17) Uani 1 1 d . .
H12A H 0.3527 0.3243 0.8212 0.048(5) Uiso 1 1 calc R U
H12B H 0.2670 0.2828 0.8540 0.048(5) Uiso 1 1 calc R U
H12C H 0.2464 0.3587 0.8412 0.048(5) Uiso 1 1 calc R U
C13 C 0.2630(5) 0.3520(3) 0.7094(3) 0.0314(13) Uani 1 1 d . .
H13A H 0.2517 0.3974 0.7210 0.048(5) Uiso 1 1 calc R U
H13B H 0.2256 0.3442 0.6753 0.048(5) Uiso 1 1 calc R U
H13C H 0.3384 0.3443 0.7042 0.048(5) Uiso 1 1 calc R U
C14 C 0.0676(4) 0.3103(3) 0.7720(2) 0.0240(11) Uani 1 1 d . .
H14A H 0.0547 0.3577 0.7732 0.048(5) Uiso 1 1 calc R U
H14B H 0.0444 0.2904 0.8060 0.048(5) Uiso 1 1 calc R U
H14C H 0.0284 0.2910 0.7418 0.048(5) Uiso 1 1 calc R U
C15 C 0.1787(4) 0.2019(3) 0.5515(2) 0.0208(11) Uani 1 1 d . .
C16 C 0.1502(4) 0.1355(3) 0.5421(2) 0.0186(10) Uani 1 1 d . .
H16 H 0.1917 0.1163 0.5143 0.017(6) Uiso 1 1 calc R U
C17 C 0.0765(4) 0.0907(3) 0.56308(19) 0.0170(10) Uani 1 1 d . .
H17 H 0.0823 0.0492 0.5460 0.017(6) Uiso 1 1 calc R U
C18 C -0.0047(4) 0.0906(2) 0.60314(19) 0.0174(10) Uani 1 1 d . .
C19 C -0.0450(4) 0.1419(3) 0.6361(2) 0.0195(10) Uani 1 1 d . .
H19 H -0.1019 0.1275 0.6580 0.017(6) Uiso 1 1 calc R U
C20 C -0.0219(4) 0.2085(3) 0.6445(2) 0.0201(11) Uani 1 1 d . .
H20 H -0.0661 0.2277 0.6712 0.017(6) Uiso 1 1 calc R U
C21 C 0.0510(4) 0.2538(3) 0.6231(2) 0.0207(11) Uani 1 1 d . .
H21 H 0.0413 0.2966 0.6373 0.017(6) Uiso 1 1 calc R U
C22 C 0.1343(4) 0.2508(3) 0.5858(2) 0.0215(11) Uani 1 1 d . .
H22 H 0.1701 0.2915 0.5828 0.017(6) Uiso 1 1 calc R U
C23 C 0.3583(5) 0.1677(3) 0.4715(2) 0.0293(13) Uani 1 1 d . .
H23A H 0.3077 0.1494 0.4457 0.059(6) Uiso 1 1 calc R U
H23B H 0.3822 0.1331 0.4962 0.059(6) Uiso 1 1 calc R U
H23C H 0.4187 0.1856 0.4519 0.059(6) Uiso 1 1 calc R U
C24 C 0.3966(6) 0.2705(4) 0.5570(3) 0.0492(19) Uani 1 1 d . .
H24A H 0.4546 0.2879 0.5352 0.059(6) Uiso 1 1 calc R U
H24B H 0.4235 0.2365 0.5814 0.059(6) Uiso 1 1 calc R U
H24C H 0.3652 0.3060 0.5782 0.059(6) Uiso 1 1 calc R U
C25 C 0.2443(7) 0.2980(4) 0.4648(3) 0.056(2) Uani 1 1 d . .
H25A H 0.3026 0.3154 0.4432 0.059(6) Uiso 1 1 calc R U
H25B H 0.2126 0.3335 0.4859 0.059(6) Uiso 1 1 calc R U
H25C H 0.1912 0.2789 0.4407 0.059(6) Uiso 1 1 calc R U
C26 C -0.1880(5) 0.0078(3) 0.5649(3) 0.0337(14) Uani 1 1 d . .
H26A H -0.2270 -0.0332 0.5697 0.059(6) Uiso 1 1 calc R U
H26B H -0.1624 0.0108 0.5276 0.059(6) Uiso 1 1 calc R U
H26C H -0.2344 0.0451 0.5725 0.059(6) Uiso 1 1 calc R U
C27 C -0.1246(6) 0.0011(3) 0.6830(2) 0.0372(15) Uani 1 1 d . .
H27A H -0.1762 0.0358 0.6900 0.059(6) Uiso 1 1 calc R U
H27B H -0.0661 0.0051 0.7086 0.059(6) Uiso 1 1 calc R U
H27C H -0.1581 -0.0418 0.6872 0.059(6) Uiso 1 1 calc R U
C28 C 0.0153(5) -0.0608(3) 0.5975(3) 0.0319(13) Uani 1 1 d . .
H28A H 0.0792 -0.0571 0.6194 0.059(6) Uiso 1 1 calc R U
H28B H 0.0341 -0.0603 0.5591 0.059(6) Uiso 1 1 calc R U
H28C H -0.0207 -0.1020 0.6061 0.059(6) Uiso 1 1 calc R U

loop_
_atom_site_aniso_label
_atom_site_aniso_U_11
_atom_site_aniso_U_22
_atom_site_aniso_U_33
_atom_site_aniso_U_23
_atom_site_aniso_U_13
_atom_site_aniso_U_12
Th1 0.01332(8) 0.01394(8) 0.01483(8) -0.00071(7) -0.00302(7) 0.00277(7)
Si1 0.0176(7) 0.0259(8) 0.0194(7) -0.0013(6) -0.0004(6) 0.0081(6)
Si2 0.0167(7) 0.0163(7) 0.0279(8) -0.0053(6) -0.0054(6) 0.0037(6)
Si3 0.0285(8) 0.0225(8) 0.0346(9) 0.0073(7) 0.0098(7) -0.0041(7)
Si4 0.0175(7) 0.0193(7) 0.0212(7) -0.0021(6) 0.0044(6) -0.0010(6)
C1 0.014(2) 0.017(2) 0.024(2) -0.001(2) -0.003(2) 0.004(2)
C2 0.013(2) 0.021(3) 0.023(3) -0.001(2) -0.0033(19) 0.000(2)
C3 0.017(2) 0.019(2) 0.021(2) -0.005(2) -0.003(2) -0.001(2)
C4 0.017(2) 0.016(2) 0.015(2) -0.0016(19) -0.0020(19) 0.004(2)
C5 0.028(3) 0.019(2) 0.015(2) -0.0005(19) 0.002(2) 0.001(2)
C6 0.025(3) 0.018(2) 0.019(2) 0.008(2) 0.001(2) -0.001(2)
C7 0.026(3) 0.016(2) 0.021(2) 0.005(2) -0.002(2) 0.002(2)
C8 0.024(3) 0.016(2) 0.015(2) -0.0010(19) -0.002(2) 0.006(2)
C9 0.036(3) 0.040(4) 0.028(3) -0.014(3) -0.006(3) 0.009(3)
C10 0.033(3) 0.020(3) 0.030(3) -0.006(2) -0.003(3) 0.012(2)
C11 0.025(3) 0.038(3) 0.032(3) -0.001(3) 0.007(2) 0.006(3)
C12 0.045(4) 0.028(3) 0.044(4) -0.019(3) -0.021(3) 0.014(3)
C13 0.033(3) 0.020(3) 0.041(3) 0.003(3) 0.006(3) -0.001(3)
C14 0.021(3) 0.019(3) 0.032(3) -0.005(2) 0.001(2) 0.003(2)
C15 0.022(3) 0.020(2) 0.020(3) 0.005(2) -0.002(2) -0.002(2)
C16 0.018(2) 0.025(3) 0.013(2) 0.001(2) -0.0015(19) 0.000(2)
C17 0.019(2) 0.019(2) 0.013(2) -0.0024(19) -0.0024(19) -0.001(2)
C18 0.016(2) 0.022(3) 0.015(2) 0.000(2) -0.0026(19) 0.000(2)
C19 0.016(2) 0.024(3) 0.018(2) 0.000(2) -0.0021(19) -0.001(2)
C20 0.018(2) 0.022(2) 0.021(3) 0.000(2) -0.004(2) 0.007(2)
C21 0.023(3) 0.015(2) 0.024(3) 0.003(2) -0.005(2) 0.006(2)
C22 0.023(3) 0.016(2) 0.026(3) 0.005(2) -0.004(2) 0.001(2)
C23 0.027(3) 0.034(3) 0.028(3) 0.006(2) 0.009(2) -0.003(2)
C24 0.042(4) 0.047(4) 0.059(5) -0.013(4) 0.010(4) -0.020(3)
C25 0.062(5) 0.048(4) 0.059(5) 0.031(4) 0.031(4) 0.017(4)
C26 0.025(3) 0.034(3) 0.042(4) -0.007(3) -0.007(3) -0.005(3)
C27 0.049(4) 0.036(3) 0.026(3) -0.004(3) 0.013(3) -0.015(3)
C28 0.029(3) 0.019(3) 0.048(4) 0.003(3) 0.007(3) 0.003(2)

loop_
_atom_type_symbol
_atom_type_description
_atom_type_scat_dispersion_real
_atom_type_scat_dispersion_imag
_atom_type_scat_source
C C 0.0033 0.0016 'International Tables Vol C Tables 4.2.6.8 and 6.1.1.4'
H H 0.0000 0.0000 'International Tables Vol C Tables 4.2.6.8 and 6.1.1.4'
Si Si 0.0817 0.0704 'International Tables Vol C Tables 4.2.6.8 and 6.1.1.4'
Th Th -7.2400 8.8979 'International Tables Vol C Tables 4.2.6.8 and 6.1.1.4'

loop_
_geom_angle_atom_site_label_1
_geom_angle_atom_site_label_2
_geom_angle_atom_site_label_3
_geom_angle
C19 Th1 C17 57.46(15)
C19 Th1 C3 146.74(15)
C17 Th1 C3 154.57(15)
C19 Th1 C20 30.17(16)
C17 Th1 C20 77.26(15)
C3 Th1 C20 121.52(16)
C19 Th1 C8 118.20(16)
C17 Th1 C8 96.76(15)
C3 Th1 C8 77.60(16)
C20 Th1 C8 144.20(16)
C19 Th1 C18 30.49(15)
C17 Th1 C18 30.67(15)
C3 Th1 C18 173.73(15)
C20 Th1 C18 57.95(16)
C8 Th1 C18 99.58(16)
C19 Th1 C4 117.33(15)
C17 Th1 C4 174.56(15)
C3 Th1 C4 30.18(15)
C20 Th1 C4 97.35(15)
C8 Th1 C4 87.20(15)
C18 Th1 C4 144.96(15)
C19 Th1 C22 78.22(16)
C17 Th1 C22 77.50(16)
C3 Th1 C22 97.72(16)
C20 Th1 C22 57.43(16)
C8 Th1 C22 156.50(16)
C18 Th1 C22 87.07(16)
C4 Th1 C22 100.29(15)
C19 Th1 C16 77.81(15)
C17 Th1 C16 30.10(15)
C3 Th1 C16 127.80(15)
C20 Th1 C16 84.93(15)
C8 Th1 C16 107.61(15)
C18 Th1 C16 58.31(15)
C4 Th1 C16 151.32(15)
C22 Th1 C16 57.00(16)
C19 Th1 C2 171.97(15)
C17 Th1 C2 127.15(15)
C3 Th1 C2 30.51(15)
C20 Th1 C2 151.30(16)
C8 Th1 C2 56.61(16)
C18 Th1 C2 150.69(15)
C4 Th1 C2 58.22(15)
C22 Th1 C2 108.71(16)
C16 Th1 C2 109.21(15)
C19 Th1 C5 96.11(16)
C17 Th1 C5 147.06(16)
C3 Th1 C5 56.68(16)
C20 Th1 C5 88.28(16)
C8 Th1 C5 77.85(15)
C18 Th1 C5 117.39(16)
C4 Th1 C5 30.41(15)
C22 Th1 C5 119.12(16)
C16 Th1 C5 173.20(16)
C2 Th1 C5 77.08(16)
C19 Th1 C21 57.40(16)
C17 Th1 C21 84.57(16)
C3 Th1 C21 103.81(16)
C20 Th1 C21 30.07(16)
C8 Th1 C21 173.61(16)
C18 Th1 C21 78.38(16)
C4 Th1 C21 91.09(15)
C22 Th1 C21 29.88(16)
C16 Th1 C21 76.59(16)
C2 Th1 C21 127.14(16)
C5 Th1 C21 97.63(16)
C11 Si1 C9 109.6(3)
C11 Si1 C10 108.9(3)
C9 Si1 C10 106.9(3)
C11 Si1 C1 110.9(3)
C9 Si1 C1 110.5(3)
C10 Si1 C1 109.9(2)
C13 Si2 C12 106.9(3)
C13 Si2 C14 108.8(3)
C12 Si2 C14 106.5(3)
C13 Si2 C4 110.6(3)
C12 Si2 C4 113.2(2)
C14 Si2 C4 110.7(2)
C25 Si3 C23 109.7(3)
C25 Si3 C24 109.4(4)
C23 Si3 C24 107.6(3)
C25 Si3 C15 107.7(3)
C23 Si3 C15 111.4(3)
C24 Si3 C15 111.0(3)
C27 Si4 C28 109.1(3)
C27 Si4 C26 108.4(3)
C28 Si4 C26 109.4(3)
C27 Si4 C18 110.9(3)
C28 Si4 C18 111.6(3)
C26 Si4 C18 107.4(3)
C8 C1 C2 130.8(5)
C8 C1 Si1 111.7(4)
C2 C1 Si1 117.5(4)
C8 C1 Th1 73.9(3)
C2 C1 Th1 74.4(3)
Si1 C1 Th1 131.9(2)
C1 C2 C3 136.8(5)
C1 C2 Th1 75.3(3)
C3 C2 Th1 73.9(3)
C1 C2 H2 111.6
C3 C2 H2 111.6
Th1 C2 H2 136.2
C4 C3 C2 137.6(5)
C4 C3 Th1 75.5(3)
C2 C3 Th1 75.6(3)
C4 C3 H3 111.2
C2 C3 H3 111.2
Th1 C3 H3 133.7
C3 C4 C5 130.4(5)
C3 C4 Si2 116.1(4)
C5 C4 Si2 113.4(4)
C3 C4 Th1 74.3(3)
C5 C4 Th1 75.1(3)
Si2 C4 Th1 126.8(2)
C6 C5 C4 136.6(5)
C6 C5 Th1 75.7(3)
C4 C5 Th1 74.5(3)
C6 C5 H5 111.7
C4 C5 H5 111.7
Th1 C5 H5 134.1
C7 C6 C5 135.2(5)
C7 C6 Th1 74.7(3)
C5 C6 Th1 74.3(3)
C7 C6 H6 112.4
C5 C6 H6 112.4
Th1 C6 H6 134.6
C8 C7 C6 135.0(5)
C8 C7 Th1 73.9(3)
C6 C7 Th1 75.5(3)
C8 C7 H7 112.5
C6 C7 H7 112.5
Th1 C7 H7 133.6
C1 C8 C7 137.2(5)
C1 C8 Th1 76.2(3)
C7 C8 Th1 76.1(3)
C1 C8 H8 111.4
C7 C8 H8 111.4
Th1 C8 H8 131.1
Si1 C9 H9A 109.5
Si1 C9 H9B 109.5
H9A C9 H9B 109.5
Si1 C9 H9C 109.5
H9A C9 H9C 109.5
H9B C9 H9C 109.5
Si1 C10 H10A 109.5
Si1 C10 H10B 109.5
H10A C10 H10B 109.5
Si1 C10 H10C 109.5
H10A C10 H10C 109.5
H10B C10 H10C 109.5
Si1 C11 H11A 109.5
Si1 C11 H11B 109.5
H11A C11 H11B 109.5
Si1 C11 H11C 109.5
H11A C11 H11C 109.5
H11B C11 H11C 109.5
Si2 C12 H12A 109.5
Si2 C12 H12B 109.5
H12A C12 H12B 109.5
Si2 C12 H12C 109.5
H12A C12 H12C 109.5
H12B C12 H12C 109.5
Si2 C13 H13A 109.5
Si2 C13 H13B 109.5
H13A C13 H13B 109.5
Si2 C13 H13C 109.5
H13A C13 H13C 109.5
H13B C13 H13C 109.5
Si2 C14 H14A 109.5
Si2 C14 H14B 109.5
H14A C14 H14B 109.5
Si2 C14 H14C 109.5
H14A C14 H14C 109.5
H14B C14 H14C 109.5
C16 C15 C22 131.5(5)
C16 C15 Si3 116.2(4)
C22 C15 Si3 112.3(4)
C16 C15 Th1 74.4(3)
C22 C15 Th1 74.3(3)
Si3 C15 Th1 132.2(2)
C17 C16 C15 136.7(5)
C17 C16 Th1 74.2(3)
C15 C16 Th1 75.4(3)
C17 C16 H16 111.6
C15 C16 H16 111.6
Th1 C16 H16 135.3
C16 C17 C18 137.5(5)
C16 C17 Th1 75.7(3)
C18 C17 Th1 75.0(3)
C16 C17 H17 111.3
C18 C17 H17 111.3
Th1 C17 H17 134.2
C19 C18 C17 130.9(5)
C19 C18 Si4 114.0(4)
C17 C18 Si4 115.0(4)
C19 C18 Th1 74.2(3)
C17 C18 Th1 74.3(3)
Si4 C18 Th1 132.7(2)
C20 C19 C18 136.2(5)
C20 C19 Th1 75.3(3)
C18 C19 Th1 75.3(3)
C20 C19 H19 111.9
C18 C19 H19 111.9
Th1 C19 H19 133.0
C19 C20 C21 135.5(5)
C19 C20 Th1 74.6(3)
C21 C20 Th1 76.0(3)
C19 C20 H20 112.2
C21 C20 H20 112.2
Th1 C20 H20 132.1
C22 C21 C20 135.5(5)
C22 C21 Th1 74.6(3)
C20 C21 Th1 73.9(3)
C22 C21 H21 112.3
C20 C21 H21 112.3
Th1 C21 H21 135.8
C21 C22 C15 136.0(5)
C21 C22 Th1 75.6(3)
C15 C22 Th1 75.4(3)
C21 C22 H22 112.0
C15 C22 H22 112.0
Th1 C22 H22 132.0
Si3 C23 H23A 109.5
Si3 C23 H23B 109.5
H23A C23 H23B 109.5
Si3 C23 H23C 109.5
H23A C23 H23C 109.5
H23B C23 H23C 109.5
Si3 C24 H24A 109.5
Si3 C24 H24B 109.5
H24A C24 H24B 109.5
Si3 C24 H24C 109.5
H24A C24 H24C 109.5
H24B C24 H24C 109.5
Si3 C25 H25A 109.5
Si3 C25 H25B 109.5
H25A C25 H25B 109.5
Si3 C25 H25C 109.5
H25A C25 H25C 109.5
H25B C25 H25C 109.5
Si4 C26 H26A 109.5
Si4 C26 H26B 109.5
H26A C26 H26B 109.5
Si4 C26 H26C 109.5
H26A C26 H26C 109.5
H26B C26 H26C 109.5
Si4 C27 H27A 109.5
Si4 C27 H27B 109.5
H27A C27 H27B 109.5
Si4 C27 H27C 109.5
H27A C27 H27C 109.5
H27B C27 H27C 109.5
Si4 C28 H28A 109.5
Si4 C28 H28B 109.5
H28A C28 H28B 109.5
Si4 C28 H28C 109.5
H28A C28 H28C 109.5
H28B C28 H28C 109.5

loop_
_geom_bond_atom_site_label_1
_geom_bond_atom_site_label_2
_geom_bond_distance
Th1 C19 2.696(5)
Th1 C17 2.701(5)
Th1 C3 2.703(5)
Th1 C20 2.705(5)
Th1 C8 2.707(5)
Th1 C18 2.709(5)
Th1 C4 2.718(5)
Th1 C22 2.719(5)
Th1 C16 2.720(5)
Th1 C2 2.723(5)
Th1 C5 2.727(5)
Th1 C21 2.732(5)
Si1 C11 1.863(6)
Si1 C9 1.864(6)
Si1 C10 1.872(6)
Si1 C1 1.894(5)
Si2 C13 1.870(6)
Si2 C12 1.870(6)
Si2 C14 1.876(6)
Si2 C4 1.893(5)
Si3 C25 1.848(7)
Si3 C23 1.858(6)
Si3 C24 1.878(7)
Si3 C15 1.892(5)
Si4 C27 1.863(6)
Si4 C28 1.864(6)
Si4 C26 1.871(6)
Si4 C18 1.886(5)
C1 C8 1.403(7)
C1 C2 1.429(7)
C2 C3 1.428(7)
C2 H2 0.9500
C3 C4 1.411(7)
C3 H3 0.9500
C4 C5 1.428(7)
C5 C6 1.416(7)
C5 H5 0.9500
C6 C7 1.412(7)
C6 H6 0.9500
C7 C8 1.412(7)
C7 H7 0.9500
C8 H8 0.9500
C9 H9A 0.9800
C9 H9B 0.9800
C9 H9C 0.9800
C10 H10A 0.9800
C10 H10B 0.9800
C10 H10C 0.9800
C11 H11A 0.9800
C11 H11B 0.9800
C11 H11C 0.9800
C12 H12A 0.9800
C12 H12B 0.9800
C12 H12C 0.9800
C13 H13A 0.9800
C13 H13B 0.9800
C13 H13C 0.9800
C14 H14A 0.9800
C14 H14B 0.9800
C14 H14C 0.9800
C15 C16 1.420(7)
C15 C22 1.426(7)
C16 C17 1.407(7)
C16 H16 0.9500
C17 C18 1.431(7)
C17 H17 0.9500
C18 C19 1.421(7)
C19 C20 1.406(7)
C19 H19 0.9500
C20 C21 1.411(7)
C20 H20 0.9500
C21 C22 1.405(8)
C21 H21 0.9500
C22 H22 0.9500
C23 H23A 0.9800
C23 H23B 0.9800
C23 H23C 0.9800
C24 H24A 0.9800
C24 H24B 0.9800
C24 H24C 0.9800
C25 H25A 0.9800
C25 H25B 0.9800
C25 H25C 0.9800
C26 H26A 0.9800
C26 H26B 0.9800
C26 H26C 0.9800
C27 H27A 0.9800
C27 H27B 0.9800
C27 H27C 0.9800
C28 H28A 0.9800
C28 H28B 0.9800
C28 H28C 0.9800
